data_8000286
loop_
_publ_author_name
'Xu, Yuwei'
'Wang, Cong'
'Zhou, Xuehong'
'Zhou, Jiadong'
'Guo, Xiaomin'
'Liang, Xiaoming'
'Hu, Dehua'
'Li, Feng'
'Ma, Dongge'
'Ma, Yuguang'

_publ_section_title
;
 Fine Modulation of the Higher-Order Excitonic States toward More
 Efficient Conversion from Upper-Level Triplet to Singlet.
;
_journal_name_full 'The journal of physical chemistry letters'
_journal_page_first 6878
_journal_page_last 6884
_journal_paper_doi 10.1021/acs.jpclett.9b02751
_journal_year 2019
_chemical_formula_moiety 'C50 H32 N2 O'
_chemical_formula_sum 'C50 H32 N2 O'
_chemical_formula_weight 676.77
_space_group_crystal_system triclinic
_space_group_IT_number 2
_space_group_name_Hall '-P 1'
_space_group_name_H-M_alt 'P -1'
_symmetry_space_group_name_Hall '-P 1'
_symmetry_space_group_name_H-M 'P -1'
_atom_sites_solution_hydrogens geom
_atom_sites_solution_primary dual
_audit_creation_date 2019-04-12
_audit_creation_method
;
Olex2 1.2
(compiled 2018.05.29 svn.r3508 for OlexSys, GUI svn.r5506)
;
_cell_angle_alpha 96.265(2)
_cell_angle_beta 101.881(2)
_cell_angle_gamma 94.046(2)
_cell_formula_units_Z 2
_cell_length_a 9.5474(3)
_cell_length_b 13.5232(4)
_cell_length_c 13.8528(4)
_cell_measurement_reflns_used 8140
_cell_measurement_temperature 100.0(9)
_cell_measurement_theta_max 73.0070
_cell_measurement_theta_min 3.2900
_cell_volume 1731.81(9)
_computing_cell_refinement 'CrysAlisPro 1.171.39.44a (Rigaku OD, 2018)'
_computing_data_collection 'CrysAlisPro 1.171.39.44a (Rigaku OD, 2018)'
_computing_data_reduction 'CrysAlisPro 1.171.39.44a (Rigaku OD, 2018)'
_computing_molecular_graphics 'Olex2 (Dolomanov et al., 2009)'
_computing_publication_material 'Olex2 (Dolomanov et al., 2009)'
_computing_structure_refinement 'ShelXL (Sheldrick, 2015)'
_computing_structure_solution 'ShelXT (Sheldrick, 2015)'
_diffrn_ambient_environment N~2~
_diffrn_ambient_temperature 100.0(9)
_diffrn_detector 'CCD plate'
_diffrn_measured_fraction_theta_full 0.981
_diffrn_measured_fraction_theta_max 0.951
_diffrn_measurement_details
;
List of Runs (angles in degrees, time in seconds):

  # Type    Start    End  Width  t~exp~   \w     \q     \k     \f   Frames
--------------------------------------------------------------------------
  1  \w     62.00  88.00   0.50    0.50    --    0.00  72.00 150.00   52
  2  \w    -51.00  -4.00   0.50    0.50    --    0.00 -72.00 120.00   94
  3  \w     42.00  70.00   0.50    0.50    --    0.00  19.00   0.00   56
  4  \w    -12.00  44.00   0.50    0.50    --    0.00  72.00 150.00  112
  5  \w    -11.00  75.00   0.50    0.50    --    0.00  72.00  60.00  172
  6  \w    -14.00  40.00   0.50    0.50    --    0.00  19.00   0.00  108
  7  \w    -79.00 -13.00   0.50    1.05    --  -98.80  19.00   0.00  132
  8  \w    -68.00 -36.00   0.50    1.05    --  -98.80  72.00-180.00   64
  9  \w    -67.00 -36.00   0.50    1.05    --  -98.80  72.00  60.00   62
 10  \w   -111.00 -85.00   0.50    1.05    --  -98.80  72.00  60.00   52
 11  \w   -113.00 -78.00   0.50    1.05    --  -98.80  72.00 120.00   70
 12  \w    -65.00 -16.00   0.50    1.05    --  -98.80  72.00 120.00   98
 13  \w   -112.00 -31.00   0.50    1.05    --  -98.80  72.00 -90.00  162
 14  \w   -112.00 -14.00   0.50    1.05    --  -98.80  19.00 -90.00  196
 15  \w   -111.00 -48.00   0.50    1.05    --  -98.80  72.00-150.00  126
 16  \w   -100.00 -17.00   0.50    1.05    --  -98.80  57.00  30.00  166
 17  \w    -44.00 -19.00   0.50    1.05    --  -98.80  72.00-150.00   50
 18  \w    -84.00 -12.00   0.50    1.05    --  -98.80  19.00 150.00  144
 19  \w   -113.00 -87.00   0.50    1.05    --  -98.80  72.00-180.00   52
 20  \w   -106.00 -63.00   0.50    1.05    --  -98.80  72.00 -60.00   86
 21  \w   -100.00 -59.00   0.50    1.05    --  -98.80  72.00 150.00   82
 22  \w   -113.00 -51.00   0.50    1.05    --  -98.80  72.00 -30.00  124
 23  \w   -110.00 -21.00   0.50    1.05    --  -98.80  72.00  30.00  178
 24  \w   -181.00  -9.00   0.50    1.05    --  -98.80   0.00 -30.00  344
;
_diffrn_measurement_device 'four-circle diffractometer'
_diffrn_measurement_device_type 'XtaLAB AFC12 (RCD3): Kappa single'
_diffrn_measurement_method '\w scans'
_diffrn_orient_matrix_type 'CrysAlisPro convention (1999,Acta A55,543-557)'
_diffrn_orient_matrix_UB_11 0.1150819000
_diffrn_orient_matrix_UB_12 -0.0383101000
_diffrn_orient_matrix_UB_13 -0.0541567000
_diffrn_orient_matrix_UB_21 0.0201395000
_diffrn_orient_matrix_UB_22 -0.0849287000
_diffrn_orient_matrix_UB_23 0.0657622000
_diffrn_orient_matrix_UB_31 -0.1174333000
_diffrn_orient_matrix_UB_32 -0.0676377000
_diffrn_orient_matrix_UB_33 -0.0766027000
_diffrn_radiation_monochromator mirror
_diffrn_radiation_probe x-ray
_diffrn_radiation_type CuK\a
_diffrn_radiation_wavelength 1.54184
_diffrn_reflns_av_R_equivalents 0.0218
_diffrn_reflns_av_unetI/netI 0.0300
_diffrn_reflns_Laue_measured_fraction_full 0.981
_diffrn_reflns_Laue_measured_fraction_max 0.951
_diffrn_reflns_limit_h_max 9
_diffrn_reflns_limit_h_min -11
_diffrn_reflns_limit_k_max 15
_diffrn_reflns_limit_k_min -16
_diffrn_reflns_limit_l_max 16
_diffrn_reflns_limit_l_min -17
_diffrn_reflns_number 16592
_diffrn_reflns_point_group_measured_fraction_full 0.981
_diffrn_reflns_point_group_measured_fraction_max 0.951
_diffrn_reflns_theta_full 67.684
_diffrn_reflns_theta_max 73.707
_diffrn_reflns_theta_min 3.287
_diffrn_source 'Rotating-anode X-ray tube (dual wavelength)'
_diffrn_source_type 'Rigaku (Cu) X-ray DW Source'
_exptl_absorpt_coefficient_mu 0.597
_exptl_absorpt_correction_T_max 1.00000
_exptl_absorpt_correction_T_min 0.93829
_exptl_absorpt_correction_type multi-scan
_exptl_absorpt_process_details
;
CrysAlisPro 1.171.39.44a (Rigaku Oxford Diffraction, 2018)
Empirical absorption correction using spherical harmonics,
 implemented in SCALE3 ABSPACK scaling algorithm.
;
_exptl_crystal_colour yellow
_exptl_crystal_colour_primary yellow
_exptl_crystal_density_diffrn 1.298
_exptl_crystal_description block
_exptl_crystal_F_000 708
_exptl_crystal_size_max 0.11
_exptl_crystal_size_mid 0.1
_exptl_crystal_size_min 0.09
_refine_diff_density_max 0.406
_refine_diff_density_min -0.393
_refine_diff_density_rms 0.040
_refine_ls_extinction_coef 0.0013(3)
_refine_ls_extinction_expression Fc^*^=kFc[1+0.001xFc^2^\l^3^/sin(2\q)]^-1/4^
_refine_ls_extinction_method 'SHELXL-2014/7 (Sheldrick 2014'
_refine_ls_goodness_of_fit_ref 1.072
_refine_ls_hydrogen_treatment constr
_refine_ls_matrix_type full
_refine_ls_number_parameters 507
_refine_ls_number_reflns 6650
_refine_ls_number_restraints 2
_refine_ls_restrained_S_all 1.073
_refine_ls_R_factor_all 0.0585
_refine_ls_R_factor_gt 0.0508
_refine_ls_shift/su_max 0.000
_refine_ls_shift/su_mean 0.000
_refine_ls_structure_factor_coef Fsqd
_refine_ls_weighting_details 'w=1/[\s^2^(Fo^2^)+(0.0599P)^2^+0.7079P] where P=(Fo^2^+2Fc^2^)/3'
_refine_ls_weighting_scheme calc
_refine_ls_wR_factor_gt 0.1328
_refine_ls_wR_factor_ref 0.1384
_reflns_Friedel_coverage 0.000
_reflns_number_gt 5654
_reflns_number_total 6650
_reflns_threshold_expression 'I > 2\s(I)'
_cod_data_source_file jz9b02751_si_003.cif
_cod_data_source_block PAIDO
_cod_database_code 8000286
_shelx_shelxl_version_number 2014/7
_shelx_space_group_comment
;
The symmetry employed for this shelxl refinement is uniquely defined
by the following loop, which should always be used as a source of
symmetry information in preference to the above space-group names.
They are only intended as comments.
;
_reflns_odcompleteness_completeness 98.24
_reflns_odcompleteness_iscentric 1
_reflns_odcompleteness_theta 66.97
_olex2_refinement_description
;
1. Fixed Uiso
 At 1.2 times of:
  All C(H) groups, All C(H,H) groups
2. Rigid bond restraints
 C01C, C00M
 with sigma for 1-2 distances of 0.002 and sigma for 1-3 distances of 0.002
 C00X, C011
 with sigma for 1-2 distances of 0.002 and sigma for 1-3 distances of 0.002
3. Others
 Sof(H01B)=Sof(C0AA)=Sof(H0AA)=Sof(H0AB)=Sof(C2)=Sof(H2A)=Sof(H2B)=Sof(O0AA)=1-
 FVAR(1)
 Sof(H015)=Sof(C3)=Sof(H3A)=Sof(H3B)=Sof(C4)=Sof(H4A)=Sof(H4B)=Sof(O1)=FVAR(1)
4.a Secondary CH2 refined with riding coordinates:
 C3(H3A,H3B), C4(H4A,H4B), C0AA(H0AA,H0AB), C2(H2A,H2B)
4.b Aromatic/amide H refined with riding coordinates:
 C012(H012), C01E(H01E), C01D(H01D), C01A(H01A), C00X(H00X), C011(H011),
 C00O(H00O), C010(H010), C00B(H00B), C00C(H00C), C00D(H00D), C00E(H00E),
 C00F(H00F), C00I(H00I), C00J(H00J), C00K(H00K), C00P(H00P), C00Q(H00Q),
 C00S(H00S), C00T(H00T), C00W(H00W), C00Y(H00Y), C00Z(H00Z), C013(H013),
 C014(H014), C015(H015), C016(H016), C019(H019), C01B(H01B)
;
_olex2_submission_special_instructions 'No special instructions were received'
_oxdiff_exptl_absorpt_empirical_details
;
Empirical correction (ABSPACK) includes:
- Absorption correction using spherical harmonics
- Frame scaling
;
_oxdiff_exptl_absorpt_empirical_full_max 1.208
_oxdiff_exptl_absorpt_empirical_full_min 0.676

loop_
_space_group_symop_operation_xyz
'x, y, z'
'-x, -y, -z'

loop_
_atom_site_label
_atom_site_type_symbol
_atom_site_fract_x
_atom_site_fract_y
_atom_site_fract_z
_atom_site_U_iso_or_equiv
_atom_site_adp_type
_atom_site_occupancy
_atom_site_site_symmetry_order
_atom_site_calc_flag
_atom_site_refinement_flags_posn
_atom_site_refinement_flags_adp
_atom_site_refinement_flags_occupancy
_atom_site_disorder_assembly
_atom_site_disorder_group
N001 N 1.01147(14) 0.62026(10) 0.77496(10) 0.0337(3) Uani 1 1 d . . . . .
N002 N 0.92099(14) 0.63277(10) 0.91259(9) 0.0336(3) Uani 1 1 d . . . . .
C003 C 0.30579(16) 0.33136(11) 0.55861(11) 0.0288(3) Uani 1 1 d . . . . .
C004 C 0.45118(16) 0.31205(11) 0.56991(11) 0.0290(3) Uani 1 1 d . . . . .
C005 C 0.48885(16) 0.22782(11) 0.51582(11) 0.0306(3) Uani 1 1 d . . . . .
C006 C 0.90418(16) 0.59077(11) 0.81474(11) 0.0309(3) Uani 1 1 d . . . . .
C007 C 0.19658(16) 0.26688(11) 0.48819(11) 0.0297(3) Uani 1 1 d . . . . .
C008 C 0.56686(15) 0.38320(11) 0.63631(11) 0.0281(3) Uani 1 1 d . . . . .
C009 C 0.37956(16) 0.16292(11) 0.44636(12) 0.0323(3) Uani 1 1 d . . . . .
C00H C 1.05113(17) 0.69363(12) 0.93467(12) 0.0366(4) Uani 1 1 d . . . . .
C018 C 1.1284(2) 0.75474(13) 1.02463(13) 0.0462(5) Uani 1 1 d . . . . .
C01C C 1.2628(2) 0.80451(13) 1.01774(16) 0.0524(5) Uani 1 1 d . U . . .
C00M C 1.3143(2) 0.79750(13) 0.92541(16) 0.0500(5) Uani 1 1 d . U . . .
C00L C 1.23651(18) 0.73420(12) 0.84066(14) 0.0430(4) Uani 1 1 d . . . . .
C00A C 1.10222(17) 0.68399(12) 0.84911(12) 0.0362(4) Uani 1 1 d . . . . .
C012 C 1.0821(2) 0.76642(16) 1.11443(14) 0.0569(6) Uani 1 1 d . . . . .
H012 H 0.9925 0.7370 1.1179 0.068 Uiso 1 1 calc R . . . .
C01E C 1.1693(3) 0.82167(19) 1.19832(17) 0.0750(8) Uani 1 1 d . . . . .
H01E H 1.1385 0.8291 1.2579 0.090 Uiso 1 1 calc R . . . .
C01D C 1.3016(3) 0.86544(19) 1.1928(2) 0.0828(9) Uani 1 1 d . . . . .
H01D H 1.3612 0.9001 1.2499 0.099 Uiso 1 1 calc R . . . .
C01A C 1.3470(3) 0.85905(16) 1.10600(19) 0.0708(7) Uani 1 1 d . . . . .
H01A H 1.4357 0.8913 1.1044 0.085 Uiso 1 1 calc R . . . .
C00X C 1.4430(2) 0.85061(14) 0.9147(2) 0.0617(6) Uani 1 1 d . U . . .
H00X H 1.4955 0.8952 0.9678 0.074 Uiso 1 1 calc R . . . .
C011 C 1.4917(2) 0.83792(16) 0.8288(2) 0.0663(6) Uani 1 1 d . U . . .
H011 H 1.5762 0.8740 0.8243 0.080 Uiso 1 1 calc R . . . .
C00O C 1.4169(2) 0.77180(16) 0.74795(19) 0.0595(6) Uani 1 1 d . . . . .
H00O H 1.4526 0.7617 0.6904 0.071 Uiso 1 1 calc R . . . .
C010 C 1.28917(19) 0.72128(14) 0.75381(16) 0.0489(5) Uani 1 1 d . . . . .
H010 H 1.2375 0.6781 0.6993 0.059 Uiso 1 1 calc R . . . .
C00B C 0.63456(17) 0.20389(12) 0.52733(13) 0.0365(4) Uani 1 1 d . . . . .
H00B H 0.7070 0.2458 0.5712 0.044 Uiso 1 1 calc R . . . .
C00C C 0.71425(16) 0.44544(12) 0.79839(11) 0.0315(3) Uani 1 1 d . . . . .
H00C H 0.7394 0.4411 0.8662 0.038 Uiso 1 1 calc R . . . .
C00D C 0.63846(16) 0.45635(12) 0.59612(11) 0.0321(3) Uani 1 1 d . . . . .
H00D H 0.6137 0.4602 0.5282 0.039 Uiso 1 1 calc R . . . .
C00E C 0.60752(16) 0.37809(12) 0.73783(11) 0.0315(3) Uani 1 1 d . . . . .
H00E H 0.5623 0.3286 0.7656 0.038 Uiso 1 1 calc R . . . .
C00F C 0.26224(17) 0.41448(12) 0.61450(12) 0.0335(3) Uani 1 1 d . . . . .
H00F H 0.3317 0.4572 0.6599 0.040 Uiso 1 1 calc R . . . .
C00G C 0.23511(16) 0.18466(11) 0.43152(12) 0.0312(3) Uani 1 1 d . . . . .
C00I C 0.69042(19) 0.65652(14) 0.95645(14) 0.0439(4) Uani 1 1 d . . . . .
H00I H 0.6681 0.6955 0.9051 0.053 Uiso 1 1 calc R . . . .
C00J C 0.8564(2) 0.56122(15) 1.05360(12) 0.0476(5) Uani 1 1 d . . . . .
H00J H 0.9453 0.5355 1.0665 0.057 Uiso 1 1 calc R . . . .
C00K C 0.42190(18) 0.07717(12) 0.39438(14) 0.0417(4) Uani 1 1 d . . . . .
H00K H 0.3522 0.0339 0.3496 0.050 Uiso 1 1 calc R . . . .
C00N C -0.08689(19) -0.00113(13) 0.21779(16) 0.0498(5) Uani 1 1 d . . . . .
C00P C 0.12160(18) 0.43269(13) 0.60298(13) 0.0380(4) Uani 1 1 d . . . . .
H00P H 0.0959 0.4866 0.6411 0.046 Uiso 1 1 calc R . . . .
C00Q C 0.01446(17) 0.36939(13) 0.53285(13) 0.0385(4) Uani 1 1 d . . . . .
H00Q H -0.0814 0.3822 0.5248 0.046 Uiso 1 1 calc R . . . .
C00R C 0.78383(15) 0.51949(11) 0.75808(11) 0.0287(3) Uani 1 1 d . . . . .
C00S C 0.05069(16) 0.29009(12) 0.47725(12) 0.0347(4) Uani 1 1 d . . . . .
H00S H -0.0210 0.2500 0.4310 0.042 Uiso 1 1 calc R . . . .
C00T C 0.74571(16) 0.52330(12) 0.65563(11) 0.0325(3) Uani 1 1 d . . . . .
H00T H 0.7930 0.5713 0.6274 0.039 Uiso 1 1 calc R . . . .
C00U C 0.12290(16) 0.11942(12) 0.35553(13) 0.0350(4) Uani 1 1 d . . . . .
C00V C 0.82163(18) 0.61714(12) 0.97548(11) 0.0361(4) Uani 1 1 d . . . . .
C00W C 0.66945(18) 0.12163(13) 0.47577(15) 0.0451(4) Uani 1 1 d . . . . .
H00W H 0.7649 0.1077 0.4847 0.054 Uiso 1 1 calc R . . . .
C00Y C 0.56143(19) 0.05702(14) 0.40856(16) 0.0485(5) Uani 1 1 d . . . . .
H00Y H 0.5860 0.0004 0.3738 0.058 Uiso 1 1 calc R . . . .
C00Z C 0.7595(3) 0.54372(16) 1.11207(14) 0.0570(6) Uani 1 1 d . . . . .
H00Z H 0.7832 0.5072 1.1653 0.068 Uiso 1 1 calc R . . . .
C013 C 0.1045(2) 0.12942(16) 0.25614(15) 0.0583(6) Uani 1 1 d . . . . .
H013 H 0.1628 0.1772 0.2355 0.070 Uiso 1 1 calc R . . . .
C014 C 0.0388(2) 0.04527(19) 0.38407(17) 0.0683(7) Uani 1 1 d . . . . .
H014 H 0.0527 0.0362 0.4509 0.082 Uiso 1 1 calc R . . . .
C015 C -0.0009(3) 0.06860(18) 0.18623(17) 0.0707(7) Uani 1 1 d . . . . .
H015 H -0.0128 0.0751 0.1189 0.085 Uiso 0.605(4) 1 calc R . P A 1
C016 C 0.5931(2) 0.63713(18) 1.01470(17) 0.0602(6) Uani 1 1 d . . . . .
H016 H 0.5040 0.6625 1.0020 0.072 Uiso 1 1 calc R . . . .
C019 C 0.6269(3) 0.58041(17) 1.09167(17) 0.0617(6) Uani 1 1 d . . . . .
H019 H 0.5601 0.5669 1.1299 0.074 Uiso 1 1 calc R . . . .
C01B C -0.0661(2) -0.01583(19) 0.3146(2) 0.0723(7) Uani 1 1 d . . . . .
H01B H -0.1213 -0.0662 0.3343 0.087 Uiso 0.395(4) 1 calc R . P A 2
C1 C -0.1979(3) -0.06889(17) 0.1476(2) 0.0729(8) Uani 1 1 d . . . . .
C3 C -0.1490(3) -0.1156(2) 0.3226(3) 0.0559(10) Uani 0.605(4) 1 d . . P A 1
H3A H -0.0831 -0.1655 0.3394 0.067 Uiso 0.605(4) 1 calc R . P A 1
H3B H -0.2053 -0.1067 0.3732 0.067 Uiso 0.605(4) 1 calc R . P A 1
C4 C -0.2461(4) -0.1470(3) 0.2214(3) 0.0598(11) Uani 0.605(4) 1 d . . P A 1
H4A H -0.3460 -0.1428 0.2248 0.072 Uiso 0.605(4) 1 calc R . P A 1
H4B H -0.2340 -0.2152 0.1970 0.072 Uiso 0.605(4) 1 calc R . P A 1
O1 O -0.2575(4) -0.0763(2) 0.0675(3) 0.0872(13) Uani 0.605(4) 1 d . . P A 1
C0AA C 0.0005(7) 0.0326(4) 0.0785(4) 0.0673(19) Uani 0.395(4) 1 d . . P A 2
H0AA H 0.0838 -0.0031 0.0734 0.081 Uiso 0.395(4) 1 calc R . P A 2
H0AB H -0.0016 0.0876 0.0389 0.081 Uiso 0.395(4) 1 calc R . P A 2
C2 C -0.1442(7) -0.0398(4) 0.0464(5) 0.070(2) Uani 0.395(4) 1 d . . P A 2
H2A H -0.1282 -0.1002 0.0071 0.083 Uiso 0.395(4) 1 calc R . P A 2
H2B H -0.2181 -0.0071 0.0060 0.083 Uiso 0.395(4) 1 calc R . P A 2
O0AA O -0.2949(5) -0.1158(4) 0.1469(5) 0.0850(19) Uani 0.395(4) 1 d . . P A 2

loop_
_atom_site_aniso_label
_atom_site_aniso_U_11
_atom_site_aniso_U_22
_atom_site_aniso_U_33
_atom_site_aniso_U_23
_atom_site_aniso_U_13
_atom_site_aniso_U_12
N001 0.0262(6) 0.0335(7) 0.0341(7) -0.0039(5) -0.0031(5) -0.0047(5)
N002 0.0309(7) 0.0360(7) 0.0278(6) -0.0063(5) -0.0036(5) 0.0059(6)
C003 0.0245(7) 0.0320(8) 0.0279(7) 0.0010(6) 0.0040(6) -0.0025(6)
C004 0.0237(7) 0.0319(8) 0.0283(7) 0.0010(6) 0.0023(6) -0.0028(6)
C005 0.0238(7) 0.0310(8) 0.0335(8) -0.0003(6) 0.0021(6) -0.0015(6)
C006 0.0282(8) 0.0324(8) 0.0266(7) -0.0039(6) -0.0023(6) 0.0023(6)
C007 0.0228(7) 0.0313(7) 0.0327(8) 0.0017(6) 0.0032(6) -0.0024(6)
C008 0.0208(7) 0.0315(7) 0.0290(7) -0.0024(6) 0.0025(6) 0.0005(6)
C009 0.0249(7) 0.0298(7) 0.0374(8) -0.0023(6) 0.0011(6) -0.0024(6)
C00H 0.0317(8) 0.0290(8) 0.0387(9) -0.0083(7) -0.0108(7) 0.0049(7)
C018 0.0447(10) 0.0360(9) 0.0433(10) -0.0158(8) -0.0168(8) 0.0153(8)
C01C 0.0409(10) 0.0311(8) 0.0655(11) -0.0161(8) -0.0236(8) 0.0070(8)
C00M 0.0372(9) 0.0299(8) 0.0667(11) -0.0050(8) -0.0191(8) 0.0003(7)
C00L 0.0304(8) 0.0305(8) 0.0565(11) 0.0000(8) -0.0127(8) -0.0029(7)
C00A 0.0300(8) 0.0306(8) 0.0388(9) -0.0052(7) -0.0073(7) -0.0006(6)
C012 0.0558(12) 0.0558(12) 0.0439(10) -0.0220(9) -0.0157(9) 0.0249(10)
C01E 0.0748(16) 0.0800(16) 0.0518(12) -0.0348(12) -0.0177(11) 0.0421(14)
C01D 0.0618(15) 0.0715(15) 0.0828(18) -0.0502(14) -0.0331(13) 0.0239(12)
C01A 0.0560(13) 0.0507(12) 0.0785(16) -0.0340(11) -0.0278(12) 0.0118(10)
C00X 0.0373(10) 0.0349(9) 0.0918(14) -0.0006(10) -0.0264(10) -0.0074(8)
C011 0.0344(10) 0.0497(12) 0.1034(16) 0.0181(12) -0.0105(11) -0.0126(9)
C00O 0.0347(10) 0.0543(12) 0.0833(15) 0.0175(11) -0.0012(10) -0.0105(9)
C010 0.0334(9) 0.0447(10) 0.0606(12) 0.0064(9) -0.0034(8) -0.0099(8)
C00B 0.0240(7) 0.0370(8) 0.0422(9) -0.0036(7) -0.0015(7) -0.0010(6)
C00C 0.0292(7) 0.0386(8) 0.0239(7) 0.0003(6) 0.0014(6) 0.0011(6)
C00D 0.0284(8) 0.0389(8) 0.0245(7) 0.0000(6) -0.0002(6) -0.0043(6)
C00E 0.0283(8) 0.0347(8) 0.0300(8) 0.0026(6) 0.0054(6) -0.0021(6)
C00F 0.0283(8) 0.0387(8) 0.0302(8) -0.0034(6) 0.0045(6) -0.0021(6)
C00G 0.0238(7) 0.0302(7) 0.0354(8) -0.0002(6) 0.0010(6) -0.0035(6)
C00I 0.0400(9) 0.0455(10) 0.0450(10) 0.0047(8) 0.0041(8) 0.0140(8)
C00J 0.0571(11) 0.0590(11) 0.0291(8) 0.0012(8) 0.0086(8) 0.0308(9)
C00K 0.0300(8) 0.0317(8) 0.0536(10) -0.0115(7) -0.0030(8) -0.0008(7)
C00N 0.0309(9) 0.0327(9) 0.0710(13) -0.0102(9) -0.0140(9) 0.0037(7)
C00P 0.0318(8) 0.0415(9) 0.0396(9) -0.0034(7) 0.0093(7) 0.0040(7)
C00Q 0.0241(8) 0.0452(9) 0.0452(9) 0.0016(8) 0.0073(7) 0.0032(7)
C00R 0.0236(7) 0.0317(7) 0.0271(7) -0.0030(6) 0.0008(6) 0.0014(6)
C00S 0.0224(7) 0.0388(8) 0.0391(9) 0.0008(7) 0.0022(6) -0.0026(6)
C00T 0.0294(8) 0.0369(8) 0.0273(7) 0.0023(6) 0.0015(6) -0.0058(6)
C00U 0.0234(7) 0.0304(8) 0.0449(9) -0.0051(7) -0.0013(7) 0.0002(6)
C00V 0.0382(9) 0.0372(8) 0.0284(8) -0.0078(6) 0.0005(7) 0.0111(7)
C00W 0.0262(8) 0.0418(9) 0.0605(11) -0.0074(8) -0.0003(8) 0.0066(7)
C00Y 0.0340(9) 0.0369(9) 0.0658(12) -0.0151(9) 0.0008(8) 0.0066(7)
C00Z 0.0803(15) 0.0620(12) 0.0366(10) 0.0064(9) 0.0223(10) 0.0323(11)
C013 0.0657(13) 0.0469(11) 0.0473(11) -0.0019(9) -0.0082(10) -0.0240(10)
C014 0.0521(12) 0.0834(16) 0.0545(12) 0.0041(11) -0.0046(10) -0.0395(12)
C015 0.0785(16) 0.0633(14) 0.0502(12) -0.0065(10) -0.0159(11) -0.0215(12)
C016 0.0458(11) 0.0709(14) 0.0686(14) 0.0118(11) 0.0154(10) 0.0238(10)
C019 0.0698(14) 0.0674(14) 0.0579(13) 0.0075(11) 0.0309(11) 0.0240(12)
C01B 0.0504(13) 0.0715(15) 0.0776(16) 0.0066(13) -0.0119(12) -0.0333(12)
C1 0.0437(12) 0.0493(12) 0.098(2) -0.0265(13) -0.0329(13) 0.0110(11)
C3 0.0345(16) 0.0444(18) 0.079(2) -0.0127(16) 0.0080(16) -0.0167(13)
C4 0.0376(18) 0.0464(19) 0.081(3) -0.0139(18) -0.0038(18) -0.0121(15)
O1 0.078(2) 0.0521(16) 0.093(2) 0.0045(15) -0.059(2) -0.0203(15)
C0AA 0.102(5) 0.046(3) 0.036(3) -0.011(2) -0.024(3) 0.017(3)
C2 0.077(4) 0.041(3) 0.068(4) -0.004(3) -0.034(3) 0.019(3)
O0AA 0.054(3) 0.067(3) 0.109(5) -0.017(3) -0.016(3) -0.014(2)

loop_
_atom_type_symbol
_atom_type_description
_atom_type_scat_dispersion_real
_atom_type_scat_dispersion_imag
_atom_type_scat_source
C C 0.0181 0.0091 'International Tables Vol C Tables 4.2.6.8 and 6.1.1.4'
H H 0.0000 0.0000 'International Tables Vol C Tables 4.2.6.8 and 6.1.1.4'
N N 0.0311 0.0180 'International Tables Vol C Tables 4.2.6.8 and 6.1.1.4'
O O 0.0492 0.0322 'International Tables Vol C Tables 4.2.6.8 and 6.1.1.4'

loop_
_geom_angle_atom_site_label_1
_geom_angle_atom_site_label_2
_geom_angle_atom_site_label_3
_geom_angle
C006 N001 C00A 104.98(13)
C006 N002 C00H 105.72(13)
C006 N002 C00V 125.85(13)
C00H N002 C00V 128.41(13)
C004 C003 C007 119.77(14)
C004 C003 C00F 122.11(14)
C00F C003 C007 118.12(13)
C003 C004 C008 120.31(13)
C005 C004 C003 120.27(13)
C005 C004 C008 119.37(13)
C004 C005 C009 119.86(13)
C004 C005 C00B 122.03(14)
C00B C005 C009 118.11(14)
N001 C006 N002 112.38(13)
N001 C006 C00R 121.54(13)
N002 C006 C00R 126.07(14)
C00G C007 C003 119.84(13)
C00G C007 C00S 122.00(14)
C00S C007 C003 118.16(14)
C00D C008 C004 119.62(13)
C00E C008 C004 122.02(13)
C00E C008 C00D 118.35(14)
C00G C009 C005 119.95(14)
C00G C009 C00K 121.94(14)
C00K C009 C005 118.11(14)
N002 C00H C018 132.13(17)
C00A C00H N002 105.21(13)
C00A C00H C018 122.64(17)
C01C C018 C00H 115.02(18)
C012 C018 C00H 125.08(19)
C012 C018 C01C 119.90(17)
C018 C01C C00M 122.28(16)
C01A C01C C018 116.9(2)
C01A C01C C00M 120.8(2)
C00L C00M C01C 120.15(18)
C00L C00M C00X 116.3(2)
C00X C00M C01C 123.58(18)
C00M C00L C00A 116.72(18)
C010 C00L C00M 120.93(18)
C010 C00L C00A 122.35(16)
N001 C00A C00L 125.25(16)
C00H C00A N001 111.70(15)
C00H C00A C00L 123.04(15)
C018 C012 H012 119.8
C01E C012 C018 120.3(2)
C01E C012 H012 119.8
C012 C01E H01E 120.2
C01D C01E C012 119.7(2)
C01D C01E H01E 120.2
C01E C01D H01D 119.3
C01A C01D C01E 121.4(2)
C01A C01D H01D 119.3
C01C C01A H01A 119.2
C01D C01A C01C 121.6(3)
C01D C01A H01A 119.2
C00M C00X H00X 119.1
C011 C00X C00M 121.84(19)
C011 C00X H00X 119.1
C00X C011 H011 119.6
C00X C011 C00O 120.8(2)
C00O C011 H011 119.6
C011 C00O H00O 120.3
C010 C00O C011 119.3(2)
C010 C00O H00O 120.3
C00L C010 H010 119.6
C00O C010 C00L 120.70(19)
C00O C010 H010 119.6
C005 C00B H00B 119.2
C00W C00B C005 121.53(15)
C00W C00B H00B 119.2
C00E C00C H00C 119.9
C00E C00C C00R 120.25(14)
C00R C00C H00C 119.9
C008 C00D H00D 119.5
C00T C00D C008 120.97(14)
C00T C00D H00D 119.5
C008 C00E H00E 119.4
C00C C00E C008 121.15(14)
C00C C00E H00E 119.4
C003 C00F H00F 119.1
C00P C00F C003 121.73(15)
C00P C00F H00F 119.1
C007 C00G C009 120.21(14)
C007 C00G C00U 120.17(13)
C009 C00G C00U 119.62(14)
C00V C00I H00I 120.5
C016 C00I H00I 120.5
C016 C00I C00V 119.06(17)
C00V C00J H00J 120.0
C00Z C00J H00J 120.0
C00Z C00J C00V 119.93(17)
C009 C00K H00K 119.2
C00Y C00K C009 121.63(15)
C00Y C00K H00K 119.2
C015 C00N C1 121.8(2)
C01B C00N C015 121.43(18)
C01B C00N C1 116.6(2)
C00F C00P H00P 120.0
C00F C00P C00Q 119.93(15)
C00Q C00P H00P 120.0
C00P C00Q H00Q 119.7
C00S C00Q C00P 120.51(15)
C00S C00Q H00Q 119.7
C00C C00R C006 124.49(14)
C00C C00R C00T 118.76(14)
C00T C00R C006 116.59(14)
C007 C00S H00S 119.2
C00Q C00S C007 121.53(15)
C00Q C00S H00S 119.2
C00D C00T C00R 120.50(14)
C00D C00T H00T 119.8
C00R C00T H00T 119.8
C013 C00U C00G 121.04(15)
C013 C00U C014 118.73(17)
C014 C00U C00G 120.19(16)
C00I C00V N002 119.62(15)
C00I C00V C00J 120.46(17)
C00J C00V N002 119.91(15)
C00B C00W H00W 119.9
C00B C00W C00Y 120.26(15)
C00Y C00W H00W 119.9
C00K C00Y C00W 120.34(16)
C00K C00Y H00Y 119.8
C00W C00Y H00Y 119.8
C00J C00Z H00Z 120.1
C00J C00Z C019 119.83(19)
C019 C00Z H00Z 120.1
C00U C013 H013 119.8
C00U C013 C015 120.5(2)
C015 C013 H013 119.8
C00U C014 H014 119.5
C00U C014 C01B 121.0(2)
C01B C014 H014 119.5
C00N C015 C013 119.2(2)
C00N C015 H015 120.4
C00N C015 C0AA 107.1(3)
C013 C015 H015 120.4
C013 C015 C0AA 128.2(3)
C00I C016 H016 119.7
C019 C016 C00I 120.50(19)
C019 C016 H016 119.7
C00Z C019 C016 120.2(2)
C00Z C019 H019 119.9
C016 C019 H019 119.9
C00N C01B C014 119.1(2)
C00N C01B H01B 120.5
C00N C01B C3 109.0(2)
C014 C01B H01B 120.5
C014 C01B C3 130.7(3)
C00N C1 C4 101.3(2)
C00N C1 C2 95.2(3)
O1 C1 C00N 139.1(3)
O1 C1 C4 119.4(3)
O0AA C1 C00N 139.6(4)
O0AA C1 C2 124.7(4)
C01B C3 H3A 110.6
C01B C3 H3B 110.6
H3A C3 H3B 108.7
C4 C3 C01B 105.7(3)
C4 C3 H3A 110.6
C4 C3 H3B 110.6
C1 C4 H4A 110.5
C1 C4 H4B 110.5
C3 C4 C1 106.1(2)
C3 C4 H4A 110.5
C3 C4 H4B 110.5
H4A C4 H4B 108.7
C015 C0AA H0AA 111.5
C015 C0AA H0AB 111.5
C015 C0AA C2 101.2(5)
H0AA C0AA H0AB 109.3
C2 C0AA H0AA 111.5
C2 C0AA H0AB 111.5
C1 C2 H2A 109.8
C1 C2 H2B 109.8
C0AA C2 C1 109.4(4)
C0AA C2 H2A 109.8
C0AA C2 H2B 109.8
H2A C2 H2B 108.2

loop_
_geom_bond_atom_site_label_1
_geom_bond_atom_site_label_2
_geom_bond_distance
N001 C006 1.317(2)
N001 C00A 1.372(2)
N002 C006 1.3839(19)
N002 C00H 1.400(2)
N002 C00V 1.434(2)
C003 C004 1.411(2)
C003 C007 1.438(2)
C003 C00F 1.430(2)
C004 C005 1.404(2)
C004 C008 1.493(2)
C005 C009 1.435(2)
C005 C00B 1.431(2)
C006 C00R 1.474(2)
C007 C00G 1.405(2)
C007 C00S 1.431(2)
C008 C00D 1.392(2)
C008 C00E 1.390(2)
C009 C00G 1.409(2)
C009 C00K 1.425(2)
C00H C018 1.446(2)
C00H C00A 1.369(2)
C018 C01C 1.432(3)
C018 C012 1.400(3)
C01C C00M 1.458(3)
C01C C01A 1.414(3)
C00M C00L 1.412(2)
C00M C00X 1.422(3)
C00L C00A 1.440(2)
C00L C010 1.395(3)
C012 H012 0.9300
C012 C01E 1.388(3)
C01E H01E 0.9300
C01E C01D 1.377(4)
C01D H01D 0.9300
C01D C01A 1.356(4)
C01A H01A 0.9300
C00X H00X 0.9300
C00X C011 1.362(4)
C011 H011 0.9300
C011 C00O 1.388(3)
C00O H00O 0.9300
C00O C010 1.377(3)
C010 H010 0.9300
C00B H00B 0.9300
C00B C00W 1.355(2)
C00C H00C 0.9300
C00C C00E 1.386(2)
C00C C00R 1.392(2)
C00D H00D 0.9300
C00D C00T 1.381(2)
C00E H00E 0.9300
C00F H00F 0.9300
C00F C00P 1.362(2)
C00G C00U 1.495(2)
C00I H00I 0.9300
C00I C00V 1.382(2)
C00I C016 1.380(3)
C00J H00J 0.9300
C00J C00V 1.385(2)
C00J C00Z 1.374(3)
C00K H00K 0.9300
C00K C00Y 1.357(2)
C00N C015 1.372(3)
C00N C01B 1.353(3)
C00N C1 1.467(3)
C00P H00P 0.9300
C00P C00Q 1.417(2)
C00Q H00Q 0.9300
C00Q C00S 1.358(2)
C00R C00T 1.398(2)
C00S H00S 0.9300
C00T H00T 0.9300
C00U C013 1.374(3)
C00U C014 1.382(3)
C00W H00W 0.9300
C00W C00Y 1.412(2)
C00Y H00Y 0.9300
C00Z H00Z 0.9300
C00Z C019 1.378(3)
C013 H013 0.9300
C013 C015 1.391(3)
C014 H014 0.9300
C014 C01B 1.387(3)
C015 H015 0.9300
C015 C0AA 1.521(6)
C016 H016 0.9300
C016 C019 1.379(3)
C019 H019 0.9300
C01B H01B 0.9300
C01B C3 1.542(4)
C1 C4 1.653(5)
C1 O1 1.128(4)
C1 C2 1.664(8)
C1 O0AA 1.083(5)
C3 H3A 0.9700
C3 H3B 0.9700
C3 C4 1.511(5)
C4 H4A 0.9700
C4 H4B 0.9700
C0AA H0AA 0.9700
C0AA H0AB 0.9700
C0AA C2 1.590(9)
C2 H2A 0.9700
C2 H2B 0.9700
